data_4316331
loop_
_publ_author_name
'Jun Zhang'
'Yun-Shan Xue'
'Li-Li Liang'
'Shi-Bin Ren'
'Yi-Zhi Li'
'Hong-Bin Du'
'Xiao-Zeng You'

_publ_contact_author_address
;Coordination Chemistry Institute
State Key Laboratory of Coordination Chemistry
School of Chemistry and Chemical Engineering
Nanjing University
Nanjing 210093
China
;
_publ_contact_author_email hbdu@nju.edu.cn
_publ_contact_author_fax 86-25-83314502
_publ_contact_author_name 'Hongbin Du'
_publ_contact_author_phone 86-25-83686581
_publ_section_title
;
 Porous Coordination Polymers of Transition Metal Sulfides with PtS
 Topology Built on a Semirigid Tetrahedral Linker
;
_journal_name_full 'Inorganic Chemistry'
_journal_page_first 7685
_journal_page_last 7691
_journal_paper_doi 10.1021/ic100212q
_journal_volume 49
_journal_year 2010
_chemical_formula_moiety 'C25 H26 Mn N4 O4 S2,  0.4(H4 O2),  1.2(H2 O)'
_chemical_formula_sum 'C25 H30 Mn N4 O6 S2'
_chemical_formula_weight 601.59
_chemical_name_systematic
; 
 ? 
;
_space_group_IT_number 86
_symmetry_cell_setting tetragonal
_symmetry_space_group_name_Hall '-P 4bc'
_symmetry_space_group_name_H-M 'P 42/n :2'
_atom_sites_solution_hydrogens geom
_atom_sites_solution_primary direct
_atom_sites_solution_secondary difmap
_audit_creation_method SHELXL-97
_cell_angle_alpha 90.00
_cell_angle_beta 90.00
_cell_angle_gamma 90.00
_cell_formula_units_Z 4
_cell_length_a 12.1750(7)
_cell_length_b 12.1750(7)
_cell_length_c 24.924(3)
_cell_measurement_reflns_used 3185
_cell_measurement_temperature 291(2)
_cell_measurement_theta_max 24.384
_cell_measurement_theta_min 2.338
_cell_volume 3694.5(5)
_computing_cell_refinement SMART
_computing_data_collection 'SMART (Bruker, 2000)'
_computing_data_reduction 'SAINT (Bruker, 2000)'
_computing_molecular_graphics SHELXTL
_computing_publication_material SHELXTL
_computing_structure_refinement SHELXTL
_computing_structure_solution 'SHELXTL (Bruker, 2000)'
_diffrn_ambient_temperature 291(2)
_diffrn_measured_fraction_theta_full 0.996
_diffrn_measured_fraction_theta_max 0.996
_diffrn_measurement_device_type 'Bruker Smart Apex CCD'
_diffrn_measurement_method 'phi and omega scans'
_diffrn_radiation_monochromator graphite
_diffrn_radiation_source 'sealed tube'
_diffrn_radiation_type MoK\a
_diffrn_radiation_wavelength 0.71073
_diffrn_reflns_av_R_equivalents 0.0667
_diffrn_reflns_av_sigmaI/netI 0.0570
_diffrn_reflns_limit_h_max 14
_diffrn_reflns_limit_h_min -14
_diffrn_reflns_limit_k_max 14
_diffrn_reflns_limit_k_min -13
_diffrn_reflns_limit_l_max 29
_diffrn_reflns_limit_l_min -15
_diffrn_reflns_number 18427
_diffrn_reflns_theta_full 24.99
_diffrn_reflns_theta_max 24.99
_diffrn_reflns_theta_min 1.86
_exptl_absorpt_coefficient_mu 0.505
_exptl_absorpt_correction_T_max 0.8970
_exptl_absorpt_correction_T_min 0.8633
_exptl_absorpt_correction_type multi-scan
_exptl_absorpt_process_details 'SADABS; Bruker, 2000'
_exptl_crystal_colour colorless
_exptl_crystal_density_diffrn 1.082
_exptl_crystal_density_method 'not measured'
_exptl_crystal_description octahedral
_exptl_crystal_F_000 1252
_exptl_crystal_size_max 0.30
_exptl_crystal_size_mid 0.24
_exptl_crystal_size_min 0.22
_refine_diff_density_max 0.477
_refine_diff_density_min -0.541
_refine_diff_density_rms 0.058
_refine_ls_extinction_method none
_refine_ls_goodness_of_fit_ref 1.073
_refine_ls_hydrogen_treatment constr
_refine_ls_matrix_type full
_refine_ls_number_parameters 191
_refine_ls_number_reflns 3252
_refine_ls_number_restraints 0
_refine_ls_restrained_S_all 1.073
_refine_ls_R_factor_all 0.0941
_refine_ls_R_factor_gt 0.0540
_refine_ls_shift/su_max 0.000
_refine_ls_shift/su_mean 0.000
_refine_ls_structure_factor_coef Fsqd
_refine_ls_weighting_details 'calc w=1/[\s^2^(Fo^2^)+(0.0915P)^2^+0.0000P] where P=(Fo^2^+2Fc^2^)/3'
_refine_ls_weighting_scheme calc
_refine_ls_wR_factor_gt 0.1509
_refine_ls_wR_factor_ref 0.1747
_reflns_number_gt 1933
_reflns_number_total 3252
_reflns_threshold_expression >2sigma(I)
_cod_data_source_file ic100212q_si_004_2.cif
_cod_data_source_block 2
_cod_depositor_comments
;
The following automatic conversions were performed:

'_symmetry_cell_setting' value 'Tetragonal' changed to 'tetragonal'
according to the built-in table from CIF Core dictionary named
'cif_core.dic' version 2.4.1 from 2010-06-29.

Automatic conversion script
Id: cif_fix_values 1646 2011-03-28 12:23:43Z adriana 
;
_cod_original_cell_volume 3694.6(5)
_cod_original_sg_symbol_H-M 'P 42/n'
_cod_database_code 4316331

loop_
_symmetry_equiv_pos_as_xyz
'x, y, z'
'-x+1/2, -y+1/2, z'
'-y, x+1/2, z+1/2'
'y+1/2, -x, z+1/2'
'-x, -y, -z'
'x-1/2, y-1/2, -z'
'y, -x-1/2, -z-1/2'
'-y-1/2, x, -z-1/2'

loop_
_atom_site_label
_atom_site_type_symbol
_atom_site_fract_x
_atom_site_fract_y
_atom_site_fract_z
_atom_site_U_iso_or_equiv
_atom_site_adp_type
_atom_site_occupancy
_atom_site_symmetry_multiplicity
_atom_site_calc_flag
_atom_site_refinement_flags
_atom_site_disorder_assembly
_atom_site_disorder_group
C1 C 1.0623(3) 0.1400(3) 0.15020(17) 0.0517(9) Uani 1 1 d . . .
H1 H 1.0771 0.0809 0.1277 0.062 Uiso 1 1 calc R . .
C2 C 0.9808(3) 0.1271(3) 0.18804(14) 0.0471(9) Uani 1 1 d . . .
H2 H 0.9425 0.0613 0.1910 0.057 Uiso 1 1 calc R . .
C3 C 0.9576(3) 0.2138(3) 0.22110(15) 0.0501(9) Uani 1 1 d . . .
C4 C 1.0183(3) 0.3086(3) 0.21622(16) 0.0487(9) Uani 1 1 d . . .
H4 H 1.0062 0.3686 0.2386 0.058 Uiso 1 1 calc R . .
C5 C 1.0976(3) 0.3110(3) 0.17694(15) 0.0457(9) Uani 1 1 d . . .
H5 H 1.1387 0.3751 0.1736 0.055 Uiso 1 1 calc R . .
C6 C 0.8461(3) 0.2882(3) 0.29154(14) 0.0433(8) Uani 1 1 d . . .
H6A H 0.8257 0.3525 0.2708 0.052 Uiso 1 1 calc R . .
H6B H 0.9080 0.3071 0.3142 0.052 Uiso 1 1 calc R . .
C7 C 0.7500 0.2500 0.32551(19) 0.0422(11) Uani 1 2 d S . .
C8 C 0.7091(3) 0.3448(3) 0.36062(15) 0.0450(8) Uani 1 1 d . . .
H8A H 0.6742 0.4004 0.3386 0.054 Uiso 1 1 calc R . .
H8B H 0.6557 0.3181 0.3864 0.054 Uiso 1 1 calc R . .
C11 C 0.7854(3) 0.4634(3) 0.42749(15) 0.0460(9) Uani 1 1 d . . .
C12 C 0.8746(3) 0.5143(3) 0.44882(16) 0.0522(10) Uani 1 1 d . . .
H12 H 0.9445 0.4994 0.4357 0.063 Uiso 1 1 calc R . .
C10 C 0.6849(3) 0.4952(3) 0.44533(16) 0.0517(9) Uani 1 1 d . . .
H10 H 0.6212 0.4646 0.4312 0.062 Uiso 1 1 calc R . .
C13 C 0.8602(3) 0.5881(3) 0.49009(17) 0.0528(10) Uani 1 1 d . . .
H13 H 0.9230 0.6189 0.5051 0.063 Uiso 1 1 calc R . .
C9 C 0.6800(3) 0.5757(3) 0.48574(16) 0.0523(10) Uani 1 1 d . . .
H9 H 0.6111 0.6007 0.4963 0.063 Uiso 1 1 calc R . .
Mn1 Mn 1.2500 0.2500 0.07616(3) 0.0396(3) Uani 1 2 d S . .
N1 N 1.1203(3) 0.2295(3) 0.14357(13) 0.0522(8) Uani 1 1 d . . .
N2 N 0.7671(2) 0.6181(3) 0.50964(14) 0.0526(8) Uani 1 1 d . . .
O1 O 0.8746(2) 0.1993(2) 0.25646(10) 0.0518(7) Uani 1 1 d . . .
O2 O 0.80226(18) 0.39067(19) 0.38800(10) 0.0453(6) Uani 1 1 d . . .
O3 O 0.7079(7) 0.8688(7) 0.1878(4) 0.060(2) Uani 0.30 1 d P . .
H3A H 0.7388 0.9143 0.1668 0.072 Uiso 0.30 1 d PR . .
H3C H 0.7145 0.8909 0.2200 0.072 Uiso 0.30 1 d PR . .
O4 O 0.1530(7) 0.5503(7) 0.8823(4) 0.057(2) Uani 0.30 1 d P . .
H4A H 0.1175 0.6054 0.8941 0.068 Uiso 0.30 1 d PR . .
H4B H 0.1106 0.4950 0.8806 0.068 Uiso 0.30 1 d PR . .
O5 O 0.2381(5) 0.6941(5) 0.9304(2) 0.0535(17) Uani 0.40 1 d P . .
H5B H 0.3076 0.6892 0.9277 0.064 Uiso 0.40 1 d PR . .
H5C H 0.2169 0.7553 0.9177 0.064 Uiso 0.40 1 d PR . .
S1 S 1.22321(8) 0.45373(7) 0.07666(4) 0.0509(3) Uani 1 1 d . . .
H1A H 1.2408 0.4820 0.1116 0.061 Uiso 1 1 d R . .

loop_
_atom_site_aniso_label
_atom_site_aniso_U_11
_atom_site_aniso_U_22
_atom_site_aniso_U_33
_atom_site_aniso_U_23
_atom_site_aniso_U_13
_atom_site_aniso_U_12
C1 0.052(2) 0.047(2) 0.056(2) -0.0130(18) 0.0135(18) -0.0071(16)
C2 0.048(2) 0.049(2) 0.045(2) -0.0137(17) 0.0153(17) -0.0198(15)
C3 0.052(2) 0.055(2) 0.044(2) -0.0054(18) 0.0088(18) -0.0099(17)
C4 0.050(2) 0.043(2) 0.053(2) -0.0115(17) 0.0165(18) -0.0099(15)
C5 0.0432(19) 0.0469(19) 0.047(2) -0.0142(17) 0.0107(16) -0.0192(15)
C6 0.044(2) 0.046(2) 0.040(2) -0.0050(16) 0.0088(16) -0.0060(15)
C7 0.042(3) 0.054(3) 0.031(2) 0.000 0.000 -0.006(2)
C8 0.043(2) 0.048(2) 0.044(2) -0.0052(16) 0.0011(16) -0.0042(15)
C11 0.0452(19) 0.049(2) 0.044(2) -0.0191(16) -0.0030(16) -0.0007(16)
C12 0.050(2) 0.058(2) 0.049(2) -0.0264(19) 0.0001(18) -0.0025(17)
C10 0.053(2) 0.053(2) 0.049(2) -0.0170(18) 0.0059(18) -0.0099(17)
C13 0.046(2) 0.055(2) 0.057(2) -0.0243(19) -0.0025(19) -0.0042(17)
C9 0.056(2) 0.046(2) 0.055(2) -0.0189(19) -0.0005(18) -0.0004(17)
Mn1 0.0412(4) 0.0413(4) 0.0362(4) 0.000 0.000 0.0020(3)
N1 0.0557(19) 0.055(2) 0.046(2) -0.0105(15) 0.0098(15) -0.0095(15)
N2 0.0498(18) 0.0574(19) 0.051(2) -0.0169(16) 0.0034(15) -0.0012(15)
O1 0.0491(15) 0.0572(16) 0.0492(16) -0.0109(13) 0.0143(12) -0.0149(11)
O2 0.0412(13) 0.0470(14) 0.0476(15) -0.0164(11) -0.0010(11) 0.0001(10)
O3 0.066(5) 0.054(5) 0.059(6) 0.017(4) -0.017(5) -0.022(4)
O4 0.052(5) 0.048(5) 0.071(6) 0.023(5) 0.017(5) 0.006(4)
O5 0.060(4) 0.052(3) 0.048(4) 0.019(3) 0.013(3) 0.016(3)
S1 0.0593(6) 0.0388(5) 0.0548(6) -0.0061(4) -0.0017(5) 0.0056(4)

loop_
_atom_type_symbol
_atom_type_description
_atom_type_scat_dispersion_real
_atom_type_scat_dispersion_imag
_atom_type_scat_source
C C 0.0033 0.0016 'International Tables Vol C Tables 4.2.6.8 and 6.1.1.4'
H H 0.0000 0.0000 'International Tables Vol C Tables 4.2.6.8 and 6.1.1.4'
N N 0.0061 0.0033 'International Tables Vol C Tables 4.2.6.8 and 6.1.1.4'
O O 0.0106 0.0060 'International Tables Vol C Tables 4.2.6.8 and 6.1.1.4'
S S 0.1246 0.1234 'International Tables Vol C Tables 4.2.6.8 and 6.1.1.4'
Mn Mn 0.3368 0.7283 'International Tables Vol C Tables 4.2.6.8 and 6.1.1.4'

loop_
_geom_angle_atom_site_label_1
_geom_angle_atom_site_label_2
_geom_angle_atom_site_label_3
_geom_angle
_geom_angle_site_symmetry_1
_geom_angle_site_symmetry_3
_geom_angle_publ_flag
N1 C1 C2 124.8(3) . . ?
N1 C1 H1 117.6 . . ?
C2 C1 H1 117.6 . . ?
C3 C2 C1 118.2(3) . . ?
C3 C2 H2 120.9 . . ?
C1 C2 H2 120.9 . . ?
O1 C3 C2 116.5(3) . . ?
O1 C3 C4 124.6(3) . . ?
C2 C3 C4 118.9(3) . . ?
C5 C4 C3 117.2(3) . . ?
C5 C4 H4 121.4 . . ?
C3 C4 H4 121.4 . . ?
N1 C5 C4 125.3(3) . . ?
N1 C5 H5 117.4 . . ?
C4 C5 H5 117.4 . . ?
O1 C6 C7 107.2(2) . . ?
O1 C6 H6A 110.3 . . ?
C7 C6 H6A 110.3 . . ?
O1 C6 H6B 110.3 . . ?
C7 C6 H6B 110.3 . . ?
H6A C6 H6B 108.5 . . ?
C6 C7 C6 112.2(4) 2_655 . ?
C6 C7 C8 109.78(18) 2_655 2_655 ?
C6 C7 C8 107.41(19) . 2_655 ?
C6 C7 C8 107.41(19) 2_655 . ?
C6 C7 C8 109.78(18) . . ?
C8 C7 C8 110.3(4) 2_655 . ?
O2 C8 C7 107.9(2) . . ?
O2 C8 H8A 110.1 . . ?
C7 C8 H8A 110.1 . . ?
O2 C8 H8B 110.1 . . ?
C7 C8 H8B 110.1 . . ?
H8A C8 H8B 108.4 . . ?
O2 C11 C10 124.6(3) . . ?
O2 C11 C12 117.8(3) . . ?
C10 C11 C12 117.5(3) . . ?
C11 C12 C13 119.2(4) . . ?
C11 C12 H12 120.4 . . ?
C13 C12 H12 120.4 . . ?
C11 C10 C9 118.2(4) . . ?
C11 C10 H10 120.9 . . ?
C9 C10 H10 120.9 . . ?
N2 C13 C12 125.5(4) . . ?
N2 C13 H13 117.3 . . ?
C12 C13 H13 117.3 . . ?
N2 C9 C10 124.1(4) . . ?
N2 C9 H9 118.0 . . ?
C10 C9 H9 118.0 . . ?
N2 Mn1 N2 88.63(18) 4_564 3_744 ?
N2 Mn1 N1 178.68(11) 4_564 2_755 ?
N2 Mn1 N1 92.12(12) 3_744 2_755 ?
N2 Mn1 N1 92.12(12) 4_564 . ?
N2 Mn1 N1 178.68(11) 3_744 . ?
N1 Mn1 N1 87.14(17) 2_755 . ?
N2 Mn1 S1 90.26(8) 4_564 2_755 ?
N2 Mn1 S1 90.15(8) 3_744 2_755 ?
N1 Mn1 S1 90.82(8) 2_755 2_755 ?
N1 Mn1 S1 88.77(8) . 2_755 ?
N2 Mn1 S1 90.15(8) 4_564 . ?
N2 Mn1 S1 90.26(8) 3_744 . ?
N1 Mn1 S1 88.77(8) 2_755 . ?
N1 Mn1 S1 90.82(8) . . ?
S1 Mn1 S1 179.43(6) 2_755 . ?
C1 N1 C5 115.6(3) . . ?
C1 N1 Mn1 123.3(2) . . ?
C5 N1 Mn1 121.1(2) . . ?
C13 N2 C9 115.2(3) . . ?
C13 N2 Mn1 123.2(2) . 3_645 ?
C9 N2 Mn1 121.4(2) . 3_645 ?
C3 O1 C6 118.7(3) . . ?
C11 O2 C8 119.0(3) . . ?
H3A O3 H3C 109.5 . . ?
H4A O4 H4B 109.5 . . ?
O5 O5 H5B 82.0 2_565 . ?
O5 O5 H5C 37.4 2_565 . ?
H5B O5 H5C 109.5 . . ?
Mn1 S1 H1A 109.3 . . ?

loop_
_geom_bond_atom_site_label_1
_geom_bond_atom_site_label_2
_geom_bond_distance
_geom_bond_site_symmetry_2
_geom_bond_publ_flag
C1 N1 1.309(5) . ?
C1 C2 1.378(5) . ?
C1 H1 0.9300 . ?
C2 C3 1.368(5) . ?
C2 H2 0.9300 . ?
C3 O1 1.353(4) . ?
C3 C4 1.376(5) . ?
C4 C5 1.376(5) . ?
C4 H4 0.9300 . ?
C5 N1 1.324(4) . ?
C5 H5 0.9300 . ?
C6 O1 1.434(4) . ?
C6 C7 1.517(4) . ?
C6 H6A 0.9700 . ?
C6 H6B 0.9700 . ?
C7 C6 1.517(4) 2_655 ?
C7 C8 1.532(4) 2_655 ?
C7 C8 1.532(4) . ?
C8 O2 1.437(4) . ?
C8 H8A 0.9700 . ?
C8 H8B 0.9700 . ?
C11 O2 1.340(4) . ?
C11 C10 1.357(5) . ?
C11 C12 1.359(5) . ?
C12 C13 1.377(5) . ?
C12 H12 0.9300 . ?
C10 C9 1.407(5) . ?
C10 H10 0.9300 . ?
C13 N2 1.286(4) . ?
C13 H13 0.9300 . ?
C9 N2 1.322(5) . ?
C9 H9 0.9300 . ?
Mn1 N2 2.317(3) 4_564 ?
Mn1 N2 2.317(3) 3_744 ?
Mn1 N1 2.319(3) 2_755 ?
Mn1 N1 2.319(3) . ?
Mn1 S1 2.5018(9) 2_755 ?
Mn1 S1 2.5018(9) . ?
N2 Mn1 2.317(3) 3_645 ?
O3 H3A 0.8500 . ?
O3 H3C 0.8500 . ?
O4 H4A 0.8500 . ?
O4 H4B 0.8500 . ?
O5 O5 1.392(13) 2_565 ?
O5 H5B 0.8500 . ?
O5 H5C 0.8501 . ?
S1 H1A 0.9599 . ?
